data_7249654
loop_
_publ_author_name
'Baraboshkin, Nikita'
'Zelenov, Victor Petrovich'
'Fedyanin, Ivan V.'
'Samigullina, Aida I.'
'Klenov, Michael S.'

_publ_section_title
;
 Cocrystals of [1,2,5]oxadiazolo[3,4-c]cinnoline 5-oxides and
 1,5-dioxides: step-by-step development of crystal engineering of
 energetic materials
;
_journal_name_full CrystEngComm
_journal_paper_doi 10.1039/D4CE01081G
_journal_year 2024
_chemical_formula_moiety '2(C8 H3 N5 O5), C6 N6 O6'
_chemical_formula_sum 'C22 H6 N16 O16'
_chemical_formula_weight 750.43
_space_group_crystal_system monoclinic
_space_group_IT_number 14
_space_group_name_Hall '-P 2yn'
_space_group_name_H-M_alt 'P 1 21/n 1'
_atom_sites_solution_hydrogens geom
_atom_sites_solution_primary dual
_audit_creation_method 'Modified SHELXL output'
_audit_update_record
;
2024-11-25 deposited with the CCDC.	2024-12-02 downloaded from the CCDC.
;
_cell_angle_alpha 90
_cell_angle_beta 92.843(2)
_cell_angle_gamma 90
_cell_formula_units_Z 4
_cell_length_a 6.51400(10)
_cell_length_b 32.5430(8)
_cell_length_c 12.9337(3)
_cell_measurement_reflns_used 5068
_cell_measurement_temperature 100.00(10)
_cell_measurement_theta_max 78.1240
_cell_measurement_theta_min 5.4120
_cell_volume 2738.38(10)
_computing_cell_refinement 'CrysAlisPro 1.171.43.104a (Rigaku OD, 2023)'
_computing_data_collection 'CrysAlisPro system (CCD 43.103a 64-bit (release 20-12-2023))'
_computing_data_reduction 'CrysAlisPro 1.171.43.104a (Rigaku OD, 2023)'
_computing_molecular_graphics 'SHELXTL (Sheldrick, 2008)'
_computing_publication_material 'SHELXTL (Sheldrick, 2008)'
_computing_structure_refinement 'ShelXL 2018/3 (Sheldrick, 2015)'
_computing_structure_solution 'SHELXT 2014/5 (Sheldrick, 2014)'
_diffrn_ambient_environment N~2~
_diffrn_ambient_temperature 100(2)
_diffrn_detector 'Hybrid Pixel Array Detector'
_diffrn_detector_area_resol_mean 10.0000
_diffrn_detector_type HyPix
_diffrn_measured_fraction_theta_full 0.999
_diffrn_measured_fraction_theta_max 0.992
_diffrn_measurement_details
;
List of Runs (angles in degrees, time in seconds):

  # Type    Start    End  Width  t~exp~   \w     \q     \k     \f   Frames
#--------------------------------------------------------------------------
  1  \w    -74.00  30.00   0.50    1.40    --  -44.13  84.00  25.00  208
  2  \w    -16.00  20.00   0.50    1.40    --   44.13 -84.00 -94.00   72
  3  \w    -98.00 -73.00   0.50    6.00    --  -96.00  84.00  25.00   50
  4  \w     61.00  89.00   0.50    6.00    --  117.50 -84.00 -94.00   56
  5  \w    137.00 176.00   0.50    6.00    --  117.50  84.00  25.00   78
  6  \w    103.00 130.00   0.50    6.00    --  117.50  84.00  25.00   54
  7  \w    -42.00  18.00   0.50    1.40    --  -44.13  38.00 150.00  120
  8  \w    -32.00  27.00   0.50    1.40    --   44.13 -19.00 -90.00  118
  9  \w     17.00 113.00   0.50    1.40    --   44.13  77.00   0.00  192
 10  \w   -141.00 -82.00   0.50    6.00    --  -96.00 -84.00 -94.00  118
 11  \w     72.00  98.00   0.50    6.00    --  117.50 -95.00 -30.00   52
 12  \w    111.00 139.00   0.50    6.00    --  117.50  30.00 -60.00   56
 13  \w     45.00  70.00   0.50    6.00    --  117.50 -77.00  60.00   50
 14  \w    139.00 178.00   0.50    6.00    --  117.50  15.00 -90.00   78
 15  \w     47.00  91.00   0.50    6.00    --  117.50 -77.00  30.00   88
 16  \w     45.00  70.00   0.50    6.00    --  117.50 -61.00 -30.00   50
 17  \w     97.00 145.00   0.50    6.00    --  117.50  61.00 -30.00   96
 18  \w     46.00  88.00   0.50    6.00    --  117.50 -77.00 -30.00   84
 19  \w     87.00 130.00   0.50    6.00    --  117.50  15.00-150.00   86
 20  \w    141.00 177.00   0.50    6.00    --  117.50  15.00-150.00   72
 21  \w    122.00 148.00   0.50    6.00    --  117.50  30.00 120.00   52
 22  \w     94.00 121.00   0.50    6.00    --  117.50  15.00 -90.00   54
 23  \w     98.00 152.00   0.50    6.00    --  117.50  45.00 -30.00  108
 24  \w    128.00 154.00   0.50    6.00    --  117.50 125.00 120.00   52
 25  \w     98.00 144.00   0.50    6.00    --  117.50  45.00 -90.00   92
 26  \w     88.00 114.00   0.50    6.00    --  117.50  15.00   0.00   52
 27  \w    146.00 178.00   0.50    6.00    --  117.50  15.00   0.00   64
 28  \w     46.00  90.00   0.50    6.00    --  117.50 -77.00-150.00   88
 29  \w     99.00 173.00   0.50    6.00    --  117.50  45.00-180.00  148
 30  \w     74.00 105.00   0.50    6.00    --  117.50 -77.00 -90.00   62
 31  \w     61.00  93.00   0.50    6.00    --  117.50-125.00   0.00   64
 32  \w     45.00  70.00   0.50    6.00    --  117.50 -61.00  30.00   50
 33  \w     46.00  83.00   0.50    6.00    --  117.50 -77.00-180.00   74
 34  \w     47.00 111.00   0.50    6.00    --  117.50-125.00 150.00  128
 35  \w     70.00  96.00   0.50    6.00    --  117.50 -81.00 171.11   52
 36  \w    103.00 146.00   0.50    6.00    --  117.50 -81.00 171.11   86
 37  \w     69.00 109.00   0.50    6.00    --  117.50-125.00-150.00   80
 38  \w     45.00 147.00   0.50    6.00    --  117.50 -83.00 134.53  204
 39  \w     59.00  99.00   0.50    6.00    --  117.50 -95.00-180.00   80
 40  \w     48.00  75.00   0.50    6.00    --  117.50-125.00 -30.00   54
 41  \w     50.00  76.00   0.50    6.00    --  117.50-125.00  30.00   52
 42  \w    105.00 131.00   0.50    6.00    --  117.50  45.00-150.00   52
 43  \w    125.00 163.00   0.50    6.00    --  117.50  30.00-150.00   76
 44  \w     97.00 124.00   0.50    6.00    --  117.50  61.00 150.00   54
 45  \w    136.00 176.00   0.50    6.00    --  117.50  61.00 150.00   80
 46  \w    119.00 145.00   0.50    6.00    --  117.50  77.00 -60.00   52
 47  \w     81.00 107.00   0.50    6.00    --  117.50 -82.00 -15.10   52
 48  \w     89.00 115.00   0.50    6.00    --  117.50 -84.00-152.74   52
 49  \w     77.00 103.00   0.50    6.00    --  117.50   8.00  99.67   52
 50  \w    108.00 147.00   0.50    6.00    --  117.50 -84.00 -94.00   78
;
_diffrn_measurement_device 'four-circle diffractometer'
_diffrn_measurement_method '\w scans'
_diffrn_orient_matrix_type 'CrysAlisPro convention (1999,Acta A55,543-557)'
_diffrn_orient_matrix_UB_11 -0.0678983000
_diffrn_orient_matrix_UB_12 0.0342481000
_diffrn_orient_matrix_UB_13 -0.0765163000
_diffrn_orient_matrix_UB_21 0.0972122000
_diffrn_orient_matrix_UB_22 -0.0236141000
_diffrn_orient_matrix_UB_23 -0.0884653000
_diffrn_orient_matrix_UB_31 -0.2048956000
_diffrn_orient_matrix_UB_32 -0.0225881000
_diffrn_orient_matrix_UB_33 -0.0234659000
_diffrn_radiation_monochromator mirror
_diffrn_radiation_probe x-ray
_diffrn_radiation_type 'Cu K\a'
_diffrn_radiation_wavelength 1.54184
_diffrn_reflns_av_R_equivalents 0.0204
_diffrn_reflns_av_unetI/netI 0.0188
_diffrn_reflns_Laue_measured_fraction_full 0.999
_diffrn_reflns_Laue_measured_fraction_max 0.992
_diffrn_reflns_limit_h_max 7
_diffrn_reflns_limit_h_min -8
_diffrn_reflns_limit_k_max 41
_diffrn_reflns_limit_k_min -40
_diffrn_reflns_limit_l_max 16
_diffrn_reflns_limit_l_min -16
_diffrn_reflns_number 30352
_diffrn_reflns_point_group_measured_fraction_full 0.999
_diffrn_reflns_point_group_measured_fraction_max 0.992
_diffrn_reflns_theta_full 67.684
_diffrn_reflns_theta_max 80.811
_diffrn_reflns_theta_min 2.716
_diffrn_source 'micro-focus sealed X-ray tube'
_diffrn_source_type 'PhotonJet (Cu) X-ray Source'
_exptl_absorpt_coefficient_mu 1.404
_exptl_absorpt_correction_T_max 1.000
_exptl_absorpt_correction_T_min 0.587
_exptl_absorpt_correction_type gaussian
_exptl_absorpt_process_details
;
CrysAlisPro 1.171.43.104a (Rigaku Oxford Diffraction, 2023)
Numerical absorption correction based on gaussian integration over
a multifaceted crystal model
Empirical absorption correction using spherical harmonics,
implemented in SCALE3 ABSPACK scaling algorithm.
;
_exptl_crystal_colour yellow
_exptl_crystal_density_diffrn 1.820
_exptl_crystal_description prism
_exptl_crystal_F_000 1512
_exptl_crystal_size_max 0.280
_exptl_crystal_size_mid 0.120
_exptl_crystal_size_min 0.050
_refine_diff_density_max 0.985
_refine_diff_density_min -0.694
_refine_diff_density_rms 0.087
_refine_ls_extinction_method none
_refine_ls_goodness_of_fit_ref 1.058
_refine_ls_hydrogen_treatment constr
_refine_ls_matrix_type full
_refine_ls_number_parameters 814
_refine_ls_number_reflns 5983
_refine_ls_number_restraints 649
_refine_ls_restrained_S_all 1.102
_refine_ls_R_factor_all 0.0962
_refine_ls_R_factor_gt 0.0935
_refine_ls_shift/su_max 0.001
_refine_ls_shift/su_mean 0.000
_refine_ls_structure_factor_coef Fsqd
_refine_ls_weighting_details 'w=1/[\s^2^(Fo^2^)+(0.1100P)^2^+6.0000P] where P=(Fo^2^+2Fc^2^)/3'
_refine_ls_weighting_scheme calc
_refine_ls_wR_factor_gt 0.2444
_refine_ls_wR_factor_ref 0.2462
_reflns_Friedel_coverage 0.000
_reflns_number_gt 5635
_reflns_number_total 5983
_reflns_threshold_expression 'I > 2\s(I)'
_cod_data_source_file d4ce01081g2.cif
_cod_data_source_block z482101_g
_cod_original_sg_symbol_H-M 'P 21/n'
_cod_database_code 7249654
_publ_contact_name 'Aida I. Samigullina'
_publ_contact_email s_aida_88@mail.ru
_shelx_shelxl_version_number 2019/3
_shelx_space_group_comment
;
The symmetry employed for this shelxl refinement is uniquely defined
by the following loop, which should always be used as a source of
symmetry information in preference to the above space-group names.
They are only intended as comments.
;
_shelx_estimated_absorpt_t_min 0.695
_shelx_estimated_absorpt_t_max 0.933

loop_
_space_group_symop_operation_xyz
'x, y, z'
'-x+1/2, y+1/2, -z+1/2'
'-x, -y, -z'
'x-1/2, -y-1/2, z-1/2'

loop_
_atom_site_label
_atom_site_type_symbol
_atom_site_fract_x
_atom_site_fract_y
_atom_site_fract_z
_atom_site_U_iso_or_equiv
_atom_site_adp_type
_atom_site_occupancy
_atom_site_site_symmetry_order
_atom_site_calc_flag
_atom_site_refinement_flags_posn
_atom_site_refinement_flags_adp
_atom_site_refinement_flags_occupancy
_atom_site_disorder_assembly
_atom_site_disorder_group
O2 O 0.4581(4) 0.30067(8) -0.2319(2) 0.0512(7) Uani 1 1 d . . . . .
O1 O 0.5363(4) 0.34876(9) -0.3538(2) 0.0522(7) Uani 1 1 d . . . . .
O6 O -0.2739(4) 0.36698(9) -0.1085(2) 0.0548(7) Uani 1 1 d . . . . .
O29 O -0.0387(4) 0.17170(10) 0.5579(3) 0.0611(8) Uani 1 1 d . . . . .
O30 O 0.1932(5) 0.14053(9) 0.6539(2) 0.0594(8) Uani 1 1 d . . . . .
N1 N 0.4148(5) 0.33855(9) -0.2896(2) 0.0423(7) Uani 1 1 d . . . . .
N6 N -0.1113(5) 0.36118(9) -0.1538(2) 0.0432(7) Uani 1 1 d . . . . .
O21 O 1.0037(5) 0.29352(11) 0.6177(3) 0.0698(10) Uani 1 1 d . . . A 1
O10 O -0.2670(6) 0.50651(10) -0.4254(3) 0.0694(9) Uani 1 1 d . . . . .
O9 O -0.4690(5) 0.48150(10) -0.3133(3) 0.0679(9) Uani 1 1 d . . . . .
O26 O 0.1774(6) 0.28075(10) 0.3441(2) 0.0704(10) Uani 1 1 d . . . A 1
N29 N 0.1345(5) 0.16890(10) 0.5982(2) 0.0456(7) Uani 1 1 d . . . . .
O22 O 0.9494(6) 0.33644(10) 0.4757(3) 0.0797(12) Uani 1 1 d . . . A 1
N5 N 0.0035(5) 0.32994(10) -0.1263(3) 0.0504(8) Uani 1 1 d . . . . .
N21 N 0.8893(6) 0.30227(11) 0.5434(3) 0.0578(9) Uani 1 1 d . . . A 1
N26 N 0.3487(6) 0.28409(10) 0.3902(2) 0.0508(8) Uani 1 1 d . . . A 1
N9 N -0.3091(6) 0.48105(10) -0.3602(3) 0.0537(8) Uani 1 1 d . . . . .
C12 C 0.1173(5) 0.38730(9) -0.2874(2) 0.0338(6) Uani 1 1 d . . . . .
N3 N 0.3040(6) 0.29445(11) -0.1643(3) 0.0538(8) Uani 1 1 d . . . . .
C27 C 0.3876(6) 0.25693(10) 0.4772(2) 0.0371(7) Uani 1 1 d . . . . .
C7 C -0.0649(5) 0.39050(10) -0.2346(3) 0.0354(7) Uani 1 1 d . . . . .
C28 C 0.2373(5) 0.22864(10) 0.4984(3) 0.0382(7) Uani 1 1 d . . . . .
H28 H 0.109159 0.227874 0.460038 0.046 Uiso 1 1 calc R U . . .
C13 C 0.2433(5) 0.35308(10) -0.2558(3) 0.0361(7) Uani 1 1 d . . . . .
C32 C 0.5744(5) 0.25835(10) 0.5350(3) 0.0367(7) Uani 1 1 d . . . . .
C33 C 0.7116(6) 0.28946(11) 0.5030(3) 0.0436(8) Uani 1 1 d . . . A 1
C4 C 0.1798(6) 0.32595(11) -0.1796(3) 0.0426(8) Uani 1 1 d . . . . .
C29 C 0.2831(5) 0.20162(10) 0.5781(2) 0.0374(7) Uani 1 1 d . . . . .
C31 C 0.6122(6) 0.23107(11) 0.6156(3) 0.0414(7) Uani 1 1 d . . . . .
H31 H 0.737867 0.232321 0.656094 0.050 Uiso 1 1 calc R U . . .
C9 C -0.1610(6) 0.44822(11) -0.3349(3) 0.0426(8) Uani 1 1 d . . . . .
N25 N 0.4789(8) 0.31082(11) 0.3568(3) 0.0653(11) Uani 1 1 d . . . A 1
C8 C -0.2059(5) 0.42124(10) -0.2571(3) 0.0401(7) Uani 1 1 d . . . . .
H8 H -0.328300 0.423701 -0.220637 0.048 Uiso 1 1 calc R U . . .
C30 C 0.4654(6) 0.20193(11) 0.6369(3) 0.0422(8) Uani 1 1 d . . . . .
H30 H 0.489820 0.182527 0.691027 0.051 Uiso 1 1 calc R U . . .
C11 C 0.1575(6) 0.41549(11) -0.3648(3) 0.0425(8) Uani 1 1 d . . . . .
H11 H 0.280548 0.413489 -0.400934 0.051 Uiso 1 1 calc R U . . .
C10 C 0.0184(7) 0.44624(11) -0.3887(3) 0.0487(9) Uani 1 1 d . . . . .
H10 H 0.044385 0.465792 -0.440990 0.058 Uiso 1 1 calc R U . . .
C24 C 0.6614(8) 0.31390(12) 0.4170(3) 0.0589(11) Uani 1 1 d . . . A 1
N23 N 0.8004(9) 0.34160(14) 0.3992(4) 0.0830(15) Uani 1 1 d . . . A 1
C54A C 0.5893(14) 0.4487(4) 0.0824(6) 0.0522(16) Uani 0.577(3) 1 d D U P B 1
O41A O 0.2476(11) 0.4228(2) -0.0718(4) 0.0665(16) Uani 0.577(3) 1 d D U P B 1
N46A N 0.4503(15) 0.4105(4) 0.3797(5) 0.0577(17) Uani 0.577(3) 1 d D U P B 1
C55A C 0.4018(12) 0.4283(3) 0.0965(6) 0.0496(15) Uani 0.577(3) 1 d D U P B 1
C45A C 0.4846(14) 0.4209(4) 0.2821(5) 0.0455(16) Uani 0.577(3) 1 d D U P B 1
N51A N 0.8953(14) 0.4756(4) 0.1412(7) 0.0667(18) Uani 0.577(3) 1 d D U P B 1
O46A O 0.3205(13) 0.3932(3) 0.4252(5) 0.080(2) Uani 0.577(3) 1 d D U P B 1
O42A O 0.1104(11) 0.3965(3) 0.0793(6) 0.0720(16) Uani 0.577(3) 1 d D U P B 1
C44A C 0.3450(12) 0.4137(3) 0.1924(7) 0.0491(15) Uani 0.577(3) 1 d D U P B 1
C50A C 0.7233(11) 0.4545(3) 0.1714(7) 0.0485(13) Uani 0.577(3) 1 d D U P B 1
C49A C 0.6719(11) 0.4402(2) 0.2726(6) 0.0476(13) Uani 0.577(3) 1 d D U P B 1
O47A O 0.6177(12) 0.4248(3) 0.4365(5) 0.0852(18) Uani 0.577(3) 1 d D U P B 1
N53A N 0.6579(14) 0.4628(3) -0.0085(6) 0.077(2) Uani 0.577(3) 1 d D U P B 1
N41A N 0.2584(10) 0.41727(19) 0.0247(5) 0.0567(13) Uani 0.577(3) 1 d D U P B 1
O51A O 1.0430(9) 0.48631(18) 0.1876(6) 0.0823(19) Uani 0.577(3) 1 d D U P B 1
N43A N 0.1630(11) 0.3942(2) 0.1820(6) 0.0606(16) Uani 0.577(3) 1 d D U P B 1
N48A N 0.7718(14) 0.4442(3) 0.3635(6) 0.0767(19) Uani 0.577(3) 1 d D U P B 1
O52A O 0.8563(16) 0.4801(4) 0.0358(8) 0.102(2) Uani 0.577(3) 1 d D U P B 1
C54B C 0.610(3) 0.4489(10) 0.1118(10) 0.065(4) Uani 0.248(3) 1 d D U P C 2
O41B O 0.443(3) 0.4531(6) -0.1127(8) 0.124(6) Uani 0.248(3) 1 d D U P C 2
N46B N 0.1766(16) 0.3911(4) 0.2898(7) 0.061(3) Uani 0.248(3) 1 d D U P C 2
C55B C 0.427(3) 0.4337(10) 0.0626(8) 0.072(4) Uani 0.248(3) 1 d D U P C 2
C45B C 0.310(2) 0.4083(7) 0.2273(7) 0.068(4) Uani 0.248(3) 1 d D U P C 2
N51B N 0.825(2) 0.4601(6) 0.2531(9) 0.083(4) Uani 0.248(3) 1 d D U P C 2
O46B O 0.024(3) 0.3706(9) 0.2807(12) 0.186(9) Uani 0.248(3) 1 d D U P C 2
O42B O 0.176(2) 0.4154(6) -0.0436(8) 0.083(4) Uani 0.248(3) 1 d D U P C 2
C44B C 0.2769(19) 0.4133(6) 0.1158(8) 0.069(3) Uani 0.248(3) 1 d D U P C 2
C50B C 0.638(2) 0.4430(7) 0.2207(9) 0.073(4) Uani 0.248(3) 1 d D U P C 2
C49B C 0.485(4) 0.4229(14) 0.2799(9) 0.069(5) Uani 0.248(3) 1 d D U P C 2
O47B O 0.268(2) 0.3946(6) 0.3867(8) 0.071(4) Uani 0.248(3) 1 d D U P C 2
N53B N 0.759(2) 0.4708(6) 0.0667(10) 0.080(4) Uani 0.248(3) 1 d D U P C 2
N41B N 0.366(2) 0.4353(7) -0.0373(7) 0.066(4) Uani 0.248(3) 1 d D U P C 2
O51B O 0.911(3) 0.4614(9) 0.3339(10) 0.109(6) Uani 0.248(3) 1 d D U P C 2
N43B N 0.116(3) 0.4036(10) 0.0509(9) 0.087(5) Uani 0.248(3) 1 d D U P C 2
N48B N 0.480(4) 0.4157(13) 0.3803(9) 0.074(5) Uani 0.248(3) 1 d D U P C 2
O52B O 0.896(3) 0.4759(11) 0.1623(11) 0.091(5) Uani 0.248(3) 1 d D U P C 2
C54C C 0.714(2) 0.4512(8) 0.2088(8) 0.036(3) Uani 0.176(3) 1 d D U P D 3
O41C O 0.877(3) 0.4839(11) 0.0075(11) 0.074(6) Uani 0.176(3) 1 d D U P D 3
N46C N 0.134(2) 0.3992(7) 0.1477(9) 0.055(4) Uani 0.176(3) 1 d D U P D 3
C55C C 0.631(3) 0.4506(10) 0.1061(8) 0.033(3) Uani 0.176(3) 1 d D U P D 3
C45C C 0.322(2) 0.4153(9) 0.1602(9) 0.038(3) Uani 0.176(3) 1 d D U P D 3
N51C N 0.705(3) 0.4366(9) 0.3806(8) 0.058(4) Uani 0.176(3) 1 d D U P D 3
O46C O 0.017(3) 0.3902(10) 0.0772(10) 0.106(8) Uani 0.176(3) 1 d D U P D 3
O42C O 0.5624(19) 0.4575(5) -0.0587(7) 0.056(3) Uani 0.176(3) 1 d D U P D 3
C44C C 0.441(3) 0.4327(10) 0.0784(8) 0.036(4) Uani 0.176(3) 1 d D U P D 3
C50C C 0.595(2) 0.4332(7) 0.2863(7) 0.039(3) Uani 0.176(3) 1 d D U P D 3
C49C C 0.3971(19) 0.4148(6) 0.2621(7) 0.033(3) Uani 0.176(3) 1 d D U P D 3
O47C O 0.0861(18) 0.3869(6) 0.2445(9) 0.061(3) Uani 0.176(3) 1 d D U P D 3
N53C N 0.8978(18) 0.4675(5) 0.2423(10) 0.047(3) Uani 0.176(3) 1 d D U P D 3
N41C N 0.710(2) 0.4657(7) 0.0209(8) 0.039(3) Uani 0.176(3) 1 d D U P D 3
O51C O 0.667(3) 0.4258(10) 0.4631(8) 0.078(6) Uani 0.176(3) 1 d D U P D 3
N43C N 0.398(3) 0.4370(8) -0.0239(8) 0.045(4) Uani 0.176(3) 1 d D U P D 3
N48C N 0.2647(19) 0.3975(5) 0.3230(8) 0.043(3) Uani 0.176(3) 1 d D U P D 3
O52C O 0.884(3) 0.4556(9) 0.3536(9) 0.059(4) Uani 0.176(3) 1 d D U P D 3

loop_
_atom_site_aniso_label
_atom_site_aniso_U_11
_atom_site_aniso_U_22
_atom_site_aniso_U_33
_atom_site_aniso_U_23
_atom_site_aniso_U_13
_atom_site_aniso_U_12
O2 0.0578(16) 0.0446(14) 0.0513(15) -0.0004(11) 0.0016(12) 0.0200(12)
O1 0.0491(15) 0.0518(15) 0.0571(16) -0.0053(12) 0.0177(12) 0.0069(12)
O6 0.0503(15) 0.0526(16) 0.0638(17) 0.0127(13) 0.0268(13) 0.0029(12)
O29 0.0455(15) 0.0638(18) 0.075(2) -0.0157(15) 0.0181(14) -0.0103(13)
O30 0.078(2) 0.0478(16) 0.0533(16) 0.0068(13) 0.0107(14) -0.0168(14)
N1 0.0440(15) 0.0393(15) 0.0439(15) -0.0070(12) 0.0044(12) 0.0084(12)
N6 0.0455(16) 0.0385(15) 0.0469(16) 0.0066(12) 0.0146(13) 0.0009(12)
O21 0.0488(16) 0.069(2) 0.091(2) -0.0361(18) -0.0005(16) -0.0049(14)
O10 0.089(2) 0.0507(17) 0.070(2) 0.0207(15) 0.0136(17) 0.0231(16)
O9 0.0588(18) 0.0553(18) 0.091(2) 0.0112(16) 0.0171(17) 0.0215(14)
O26 0.099(3) 0.0557(18) 0.0527(17) -0.0048(14) -0.0329(17) 0.0152(17)
N29 0.0465(17) 0.0475(17) 0.0438(16) -0.0103(13) 0.0138(13) -0.0084(13)
O22 0.089(3) 0.0565(19) 0.098(3) -0.0302(18) 0.048(2) -0.0388(18)
N5 0.0598(19) 0.0388(16) 0.0541(18) 0.0128(13) 0.0172(15) 0.0088(14)
N21 0.0538(19) 0.0480(18) 0.073(2) -0.0279(17) 0.0233(18) -0.0145(15)
N26 0.079(2) 0.0361(15) 0.0369(15) -0.0005(12) -0.0058(15) 0.0054(15)
N9 0.063(2) 0.0393(16) 0.060(2) 0.0055(14) 0.0112(16) 0.0143(15)
C12 0.0369(15) 0.0295(14) 0.0354(15) -0.0035(12) 0.0053(12) 0.0000(12)
N3 0.064(2) 0.0476(18) 0.0500(18) 0.0056(14) 0.0079(16) 0.0166(15)
C27 0.0496(18) 0.0311(15) 0.0307(15) -0.0050(12) 0.0023(13) 0.0055(13)
C7 0.0380(16) 0.0305(15) 0.0382(16) 0.0013(12) 0.0084(13) -0.0006(12)
C28 0.0397(16) 0.0379(16) 0.0369(16) -0.0101(13) -0.0002(13) 0.0036(13)
C13 0.0380(16) 0.0331(15) 0.0373(16) -0.0049(12) 0.0027(13) 0.0029(12)
C32 0.0415(16) 0.0315(15) 0.0376(16) -0.0104(12) 0.0076(13) -0.0004(12)
C33 0.0503(19) 0.0344(16) 0.0473(19) -0.0150(14) 0.0150(15) -0.0045(14)
C4 0.0512(19) 0.0354(17) 0.0414(17) 0.0015(14) 0.0042(15) 0.0061(14)
C29 0.0439(17) 0.0354(16) 0.0334(15) -0.0061(12) 0.0077(13) -0.0025(13)
C31 0.0441(18) 0.0401(18) 0.0395(17) -0.0071(14) -0.0040(14) 0.0007(14)
C9 0.0485(19) 0.0329(16) 0.0470(19) 0.0017(14) 0.0069(15) 0.0069(14)
N25 0.111(3) 0.0425(18) 0.0423(18) 0.0024(14) 0.007(2) 0.000(2)
C8 0.0392(17) 0.0346(16) 0.0471(18) -0.0010(14) 0.0085(14) 0.0033(13)
C30 0.054(2) 0.0386(17) 0.0335(16) -0.0020(13) -0.0001(14) -0.0009(15)
C11 0.0459(18) 0.0392(17) 0.0437(18) 0.0025(14) 0.0162(15) 0.0024(14)
C10 0.065(2) 0.0356(17) 0.047(2) 0.0084(15) 0.0166(17) 0.0067(16)
C24 0.093(3) 0.0364(19) 0.050(2) -0.0058(16) 0.027(2) -0.007(2)
N23 0.127(4) 0.055(2) 0.070(3) -0.010(2) 0.037(3) -0.028(3)
C54A 0.065(4) 0.042(4) 0.050(3) -0.001(3) 0.006(3) 0.020(3)
O41A 0.091(4) 0.062(4) 0.045(2) -0.010(2) -0.020(3) 0.026(3)
N46A 0.069(4) 0.053(4) 0.051(3) -0.010(3) 0.004(2) 0.018(3)
C55A 0.057(3) 0.042(4) 0.048(3) -0.012(3) -0.011(3) 0.018(3)
C45A 0.056(3) 0.042(4) 0.040(2) -0.007(3) 0.009(2) 0.017(3)
N51A 0.057(3) 0.052(4) 0.091(4) -0.017(3) 0.007(3) 0.012(3)
O46A 0.115(5) 0.069(4) 0.060(4) 0.008(3) 0.041(4) 0.022(4)
O42A 0.067(3) 0.066(4) 0.081(3) -0.009(3) -0.006(3) 0.007(3)
C44A 0.046(3) 0.039(3) 0.062(3) -0.008(4) 0.004(3) 0.008(3)
C50A 0.046(3) 0.035(3) 0.064(3) -0.010(3) 0.006(3) 0.011(2)
C49A 0.047(3) 0.038(3) 0.057(3) -0.020(3) -0.009(2) 0.017(2)
O47A 0.100(4) 0.080(4) 0.071(3) -0.026(3) -0.041(3) 0.033(3)
N53A 0.095(4) 0.068(4) 0.067(3) 0.004(4) 0.005(3) 0.023(4)
N41A 0.065(3) 0.052(3) 0.052(2) -0.008(2) -0.013(2) 0.017(2)
O51A 0.057(3) 0.054(3) 0.135(5) -0.038(3) -0.005(3) 0.003(2)
N43A 0.059(3) 0.055(3) 0.067(3) -0.008(3) -0.001(3) 0.006(3)
N48A 0.082(4) 0.069(4) 0.076(3) -0.020(3) -0.021(3) 0.020(3)
O52A 0.112(5) 0.097(5) 0.100(4) 0.016(4) 0.027(3) -0.001(4)
C54B 0.069(6) 0.057(7) 0.068(5) 0.003(5) 0.013(4) 0.008(5)
O41B 0.146(11) 0.130(11) 0.100(8) 0.015(8) 0.035(9) 0.018(8)
N46B 0.060(5) 0.049(5) 0.073(5) -0.007(5) 0.009(4) 0.021(4)
C55B 0.072(6) 0.068(7) 0.075(5) -0.005(5) 0.003(4) 0.007(5)
C45B 0.073(6) 0.061(7) 0.071(4) -0.004(5) 0.005(4) 0.019(5)
N51B 0.079(6) 0.078(7) 0.091(5) -0.006(5) 0.002(4) 0.006(5)
O46B 0.155(11) 0.202(14) 0.200(13) -0.004(11) -0.010(8) -0.089(10)
O42B 0.085(6) 0.078(7) 0.082(5) -0.013(5) -0.019(4) 0.014(5)
C44B 0.070(5) 0.064(6) 0.072(4) -0.004(5) 0.004(4) 0.008(5)
C50B 0.076(6) 0.071(7) 0.072(5) -0.003(5) 0.005(4) 0.007(5)
C49B 0.075(6) 0.069(8) 0.065(5) 0.001(6) 0.008(4) 0.009(6)
O47B 0.080(6) 0.057(6) 0.076(5) 0.009(5) 0.017(4) 0.012(5)
N53B 0.076(6) 0.076(7) 0.089(5) 0.005(5) 0.019(5) -0.003(5)
N41B 0.073(6) 0.052(6) 0.073(5) -0.007(5) 0.001(4) 0.023(5)
O51B 0.107(10) 0.098(12) 0.117(7) -0.015(9) -0.032(8) 0.027(9)
N43B 0.081(6) 0.084(8) 0.095(6) -0.005(6) -0.003(4) 0.001(5)
N48B 0.077(6) 0.076(8) 0.070(5) -0.006(5) 0.002(4) 0.005(5)
O52B 0.080(6) 0.086(8) 0.109(6) -0.006(6) 0.011(5) -0.003(5)
C54C 0.034(5) 0.028(6) 0.046(4) -0.008(5) 0.003(4) 0.003(5)
O41C 0.079(8) 0.068(11) 0.080(11) -0.001(9) 0.031(7) -0.016(8)
N46C 0.054(5) 0.054(7) 0.057(5) -0.002(5) 0.002(4) -0.001(5)
C55C 0.035(5) 0.025(6) 0.040(4) -0.002(5) 0.008(4) 0.011(5)
C45C 0.039(5) 0.033(6) 0.042(4) -0.004(5) 0.005(4) 0.011(5)
N51C 0.061(6) 0.054(7) 0.058(5) -0.007(5) -0.007(4) 0.003(5)
O46C 0.093(11) 0.123(14) 0.100(8) -0.011(10) -0.029(9) -0.023(10)
O42C 0.065(5) 0.058(6) 0.044(4) 0.001(5) -0.005(4) 0.012(5)
C44C 0.040(6) 0.035(7) 0.033(4) -0.008(5) 0.000(4) 0.011(5)
C50C 0.042(5) 0.035(6) 0.040(4) -0.003(5) 0.005(4) 0.007(5)
C49C 0.037(5) 0.025(6) 0.038(4) 0.002(5) 0.012(4) 0.011(4)
O47C 0.055(5) 0.058(6) 0.072(5) 0.003(5) 0.018(4) -0.011(5)
N53C 0.044(5) 0.036(6) 0.061(5) -0.015(5) 0.000(4) 0.006(4)
N41C 0.044(5) 0.032(6) 0.042(5) 0.002(5) 0.005(4) 0.012(4)
O51C 0.084(11) 0.088(11) 0.057(6) -0.002(9) -0.029(7) -0.002(9)
N43C 0.059(6) 0.038(6) 0.038(4) -0.003(5) -0.002(4) 0.015(5)
N48C 0.047(5) 0.035(6) 0.048(4) -0.001(5) 0.016(4) 0.006(4)
O52C 0.055(5) 0.056(7) 0.065(5) -0.008(5) -0.011(4) 0.009(5)

loop_
_atom_type_symbol
_atom_type_description
_atom_type_scat_dispersion_real
_atom_type_scat_dispersion_imag
_atom_type_scat_source
C C 0.0181 0.0091 'International Tables Vol C Tables 4.2.6.8 and 6.1.1.4'
H H 0.0000 0.0000 'International Tables Vol C Tables 4.2.6.8 and 6.1.1.4'
N N 0.0311 0.0180 'International Tables Vol C Tables 4.2.6.8 and 6.1.1.4'
O O 0.0492 0.0322 'International Tables Vol C Tables 4.2.6.8 and 6.1.1.4'

loop_
_geom_angle_atom_site_label_1
_geom_angle_atom_site_label_2
_geom_angle_atom_site_label_3
_geom_angle
_geom_angle_site_symmetry_1
_geom_angle_site_symmetry_3
_geom_angle_publ_flag
N3 O2 N1 108.7(2) . . ?
O1 N1 C13 136.2(3) . . ?
O1 N1 O2 117.5(3) . . ?
C13 N1 O2 106.3(3) . . ?
O6 N6 N5 118.6(3) . . ?
O6 N6 C7 116.6(3) . . ?
N5 N6 C7 124.8(3) . . ?
O30 N29 O29 124.3(3) . . ?
O30 N29 C29 117.6(3) . . ?
O29 N29 C29 118.2(3) . . ?
N23 O22 N21 108.8(3) . . ?
N6 N5 C4 114.8(3) . . ?
O21 N21 C33 136.9(4) . . ?
O21 N21 O22 118.2(4) . . ?
C33 N21 O22 104.9(4) . . ?
O26 N26 N25 118.9(3) . . ?
O26 N26 C27 116.0(3) . . ?
N25 N26 C27 125.1(4) . . ?
O10 N9 O9 123.8(3) . . ?
O10 N9 C9 118.7(3) . . ?
O9 N9 C9 117.5(3) . . ?
C11 C12 C7 119.7(3) . . ?
C11 C12 C13 126.3(3) . . ?
C7 C12 C13 113.9(3) . . ?
C4 N3 O2 104.6(3) . . ?
C28 C27 C32 121.5(3) . . ?
C28 C27 N26 117.7(3) . . ?
C32 C27 N26 120.8(3) . . ?
C8 C7 C12 121.4(3) . . ?
C8 C7 N6 117.8(3) . . ?
C12 C7 N6 120.8(3) . . ?
C29 C28 C27 116.4(3) . . ?
C29 C28 H28 121.8 . . ?
C27 C28 H28 121.8 . . ?
N1 C13 C4 107.1(3) . . ?
N1 C13 C12 132.3(3) . . ?
C4 C13 C12 120.4(3) . . ?
C31 C32 C27 120.0(3) . . ?
C31 C32 C33 125.7(3) . . ?
C27 C32 C33 114.2(3) . . ?
N21 C33 C24 107.7(4) . . ?
N21 C33 C32 131.5(4) . . ?
C24 C33 C32 120.7(4) . . ?
N3 C4 N5 121.4(3) . . ?
N3 C4 C13 113.4(3) . . ?
N5 C4 C13 125.2(3) . . ?
C28 C29 C30 123.9(3) . . ?
C28 C29 N29 118.4(3) . . ?
C30 C29 N29 117.6(3) . . ?
C32 C31 C30 119.4(3) . . ?
C32 C31 H31 120.3 . . ?
C30 C31 H31 120.3 . . ?
C8 C9 C10 123.3(3) . . ?
C8 C9 N9 117.8(3) . . ?
C10 C9 N9 118.9(3) . . ?
N26 N25 C24 114.5(3) . . ?
C9 C8 C7 116.9(3) . . ?
C9 C8 H8 121.5 . . ?
C7 C8 H8 121.5 . . ?
C29 C30 C31 118.7(3) . . ?
C29 C30 H30 120.7 . . ?
C31 C30 H30 120.7 . . ?
C10 C11 C12 119.7(3) . . ?
C10 C11 H11 120.1 . . ?
C12 C11 H11 120.1 . . ?
C11 C10 C9 118.8(3) . . ?
C11 C10 H10 120.6 . . ?
C9 C10 H10 120.6 . . ?
N23 C24 N25 122.1(5) . . ?
N23 C24 C33 113.4(5) . . ?
N25 C24 C33 124.5(4) . . ?
C24 N23 O22 105.2(4) . . ?
N53A C54A C55A 126.6(8) . . ?
N53A C54A C50A 116.1(8) . . ?
C55A C54A C50A 117.3(7) . . ?
O46A N46A C45A 137.7(8) . . ?
O46A N46A O47A 117.4(7) . . ?
C45A N46A O47A 104.9(7) . . ?
N41A C55A C44A 108.7(7) . . ?
N41A C55A C54A 128.2(8) . . ?
C44A C55A C54A 123.0(7) . . ?
N46A C45A C49A 112.8(7) . . ?
N46A C45A C44A 125.8(7) . . ?
C49A C45A C44A 121.4(7) . . ?
O51A N51A O52A 125.8(9) . . ?
O51A N51A C50A 131.5(9) . . ?
O52A N51A C50A 102.6(8) . . ?
N43A O42A N41A 112.0(6) . . ?
N43A C44A C55A 110.1(7) . . ?
N43A C44A C45A 131.8(7) . . ?
C55A C44A C45A 118.1(7) . . ?
N51A C50A C54A 108.0(8) . . ?
N51A C50A C49A 130.0(7) . . ?
C54A C50A C49A 122.0(7) . . ?
N48A C49A C45A 111.3(8) . . ?
N48A C49A C50A 130.4(8) . . ?
C45A C49A C50A 118.2(7) . . ?
N46A O47A N48A 109.6(5) . . ?
C54A N53A O52A 96.4(7) . . ?
O41A N41A C55A 130.9(7) . . ?
O41A N41A O42A 124.3(6) . . ?
C55A N41A O42A 104.8(6) . . ?
C44A N43A O42A 104.5(7) . . ?
C49A N48A O47A 101.3(7) . . ?
N51A O52A N53A 116.8(8) . . ?
N53B C54B C55B 126.4(9) . . ?
N53B C54B C50B 116.0(8) . . ?
C55B C54B C50B 117.5(7) . . ?
O46B N46B C45B 137.1(9) . . ?
O46B N46B O47B 117.3(8) . . ?
C45B N46B O47B 104.7(7) . . ?
N41B C55B C44B 108.3(7) . . ?
N41B C55B C54B 128.8(8) . . ?
C44B C55B C54B 122.8(7) . . ?
N46B C45B C49B 113.0(7) . . ?
N46B C45B C44B 125.3(7) . . ?
C49B C45B C44B 121.7(8) . . ?
O51B N51B O52B 125.9(10) . . ?
O51B N51B C50B 131.5(10) . . ?
O52B N51B C50B 102.6(8) . . ?
N43B O42B N41B 111.8(6) . . ?
N43B C44B C55B 110.3(7) . . ?
N43B C44B C45B 131.5(8) . . ?
C55B C44B C45B 118.1(7) . . ?
N51B C50B C54B 108.1(8) . . ?
N51B C50B C49B 130.0(8) . . ?
C54B C50B C49B 121.9(7) . . ?
N48B C49B C45B 111.2(8) . . ?
N48B C49B C50B 130.7(8) . . ?
C45B C49B C50B 118.0(7) . . ?
N46B O47B N48B 109.7(6) . . ?
C54B N53B O52B 96.4(7) . . ?
O41B N41B C55B 131.1(8) . . ?
O41B N41B O42B 123.6(7) . . ?
C55B N41B O42B 105.0(6) . . ?
C44B N43B O42B 104.3(7) . . ?
C49B N48B O47B 101.3(7) . . ?
N51B O52B N53B 116.8(8) . . ?
N53C C54C C55C 126.7(8) . . ?
N53C C54C C50C 116.0(8) . . ?
C55C C54C C50C 117.3(7) . . ?
O46C N46C C45C 137.4(9) . . ?
O46C N46C O47C 117.4(8) . . ?
C45C N46C O47C 104.8(7) . . ?
N41C C55C C44C 108.4(7) . . ?
N41C C55C C54C 128.8(8) . . ?
C44C C55C C54C 122.8(7) . . ?
N46C C45C C49C 112.8(8) . . ?
N46C C45C C44C 125.7(7) . . ?
C49C C45C C44C 121.5(8) . . ?
O51C N51C O52C 126.1(10) . . ?
O51C N51C C50C 131.3(10) . . ?
O52C N51C C50C 102.6(8) . . ?
N43C O42C N41C 111.9(6) . . ?
N43C C44C C55C 110.3(7) . . ?
N43C C44C C45C 131.4(8) . . ?
C55C C44C C45C 118.2(7) . . ?
N51C C50C C54C 108.2(8) . . ?
N51C C50C C49C 129.8(8) . . ?
C54C C50C C49C 122.1(7) . . ?
N48C C49C C45C 111.4(8) . . ?
N48C C49C C50C 130.5(8) . . ?
C45C C49C C50C 118.1(7) . . ?
N46C O47C N48C 109.8(6) . . ?
C54C N53C O52C 96.4(7) . . ?
O41C N41C C55C 131.3(8) . . ?
O41C N41C O42C 123.7(7) . . ?
C55C N41C O42C 105.0(6) . . ?
C44C N43C O42C 104.3(7) . . ?
C49C N48C O47C 101.2(7) . . ?
N51C O52C N53C 116.8(8) . . ?

loop_
_geom_bond_atom_site_label_1
_geom_bond_atom_site_label_2
_geom_bond_distance
_geom_bond_site_symmetry_2
_geom_bond_publ_flag
O2 N3 1.379(4) . ?
O2 N1 1.461(4) . ?
O1 N1 1.221(4) . ?
O6 N6 1.250(4) . ?
O29 N29 1.223(4) . ?
O30 N29 1.221(5) . ?
N1 C13 1.309(4) . ?
N6 N5 1.301(4) . ?
N6 C7 1.458(4) . ?
O21 N21 1.220(5) . ?
O10 N9 1.222(5) . ?
O9 N9 1.231(5) . ?
O26 N26 1.243(5) . ?
N29 C29 1.471(4) . ?
O22 N23 1.362(7) . ?
O22 N21 1.480(5) . ?
N5 C4 1.375(5) . ?
N21 C33 1.314(5) . ?
N26 N25 1.303(5) . ?
N26 C27 1.443(4) . ?
N9 C9 1.466(5) . ?
C12 C11 1.392(5) . ?
C12 C7 1.402(4) . ?
C12 C13 1.431(4) . ?
N3 C4 1.315(5) . ?
C27 C28 1.382(5) . ?
C27 C32 1.397(5) . ?
C7 C8 1.379(5) . ?
C28 C29 1.376(5) . ?
C28 H28 0.9500 . ?
C13 C4 1.400(5) . ?
C32 C31 1.383(5) . ?
C32 C33 1.425(5) . ?
C33 C24 1.393(6) . ?
C29 C30 1.379(5) . ?
C31 C30 1.384(5) . ?
C31 H31 0.9500 . ?
C9 C8 1.378(5) . ?
C9 C10 1.390(5) . ?
N25 C24 1.392(7) . ?
C8 H8 0.9500 . ?
C30 H30 0.9500 . ?
C11 C10 1.375(5) . ?
C11 H11 0.9500 . ?
C10 H10 0.9500 . ?
C24 N23 1.306(6) . ?
C54A N53A 1.358(10) . ?
C54A C55A 1.411(10) . ?
C54A C50A 1.422(10) . ?
O41A N41A 1.259(8) . ?
N46A O46A 1.196(9) . ?
N46A C45A 1.336(9) . ?
N46A O47A 1.365(10) . ?
C55A N41A 1.333(8) . ?
C55A C44A 1.394(11) . ?
C45A C49A 1.383(11) . ?
C45A C44A 1.457(10) . ?
N51A O51A 1.162(9) . ?
N51A O52A 1.381(14) . ?
N51A C50A 1.387(11) . ?
O42A N43A 1.358(10) . ?
O42A N41A 1.397(10) . ?
C44A N43A 1.345(9) . ?
C50A C49A 1.444(10) . ?
C49A N48A 1.322(9) . ?
O47A N48A 1.546(12) . ?
N53A O52A 1.496(13) . ?
C54B N53B 1.358(10) . ?
C54B C55B 1.411(10) . ?
C54B C50B 1.424(10) . ?
O41B N41B 1.259(8) . ?
N46B O46B 1.198(10) . ?
N46B C45B 1.336(9) . ?
N46B O47B 1.364(10) . ?
C55B N41B 1.333(8) . ?
C55B C44B 1.394(11) . ?
C45B C49B 1.382(11) . ?
C45B C44B 1.456(10) . ?
N51B O51B 1.161(9) . ?
N51B O52B 1.381(14) . ?
N51B C50B 1.387(11) . ?
O42B N43B 1.356(10) . ?
O42B N41B 1.398(10) . ?
C44B N43B 1.346(10) . ?
C50B C49B 1.444(10) . ?
C49B N48B 1.322(10) . ?
O47B N48B 1.546(12) . ?
N53B O52B 1.497(13) . ?
C54C N53C 1.358(10) . ?
C54C C55C 1.411(10) . ?
C54C C50C 1.423(10) . ?
O41C N41C 1.259(8) . ?
N46C O46C 1.197(10) . ?
N46C C45C 1.336(9) . ?
N46C O47C 1.365(10) . ?
C55C N41C 1.333(8) . ?
C55C C44C 1.395(11) . ?
C45C C49C 1.382(11) . ?
C45C C44C 1.456(10) . ?
N51C O51C 1.161(9) . ?
N51C O52C 1.381(14) . ?
N51C C50C 1.387(11) . ?
O42C N43C 1.357(10) . ?
O42C N41C 1.398(10) . ?
C44C N43C 1.346(10) . ?
C50C C49C 1.444(10) . ?
C49C N48C 1.322(10) . ?
O47C N48C 1.545(12) . ?
N53C O52C 1.498(13) . ?

loop_
_geom_torsion_atom_site_label_1
_geom_torsion_atom_site_label_2
_geom_torsion_atom_site_label_3
_geom_torsion_atom_site_label_4
_geom_torsion
_geom_torsion_site_symmetry_1
_geom_torsion_site_symmetry_2
_geom_torsion_site_symmetry_3
_geom_torsion_site_symmetry_4
_geom_torsion_publ_flag
N3 O2 N1 O1 -179.7(3) . . . . ?
N3 O2 N1 C13 0.1(4) . . . . ?
O6 N6 N5 C4 -179.7(3) . . . . ?
C7 N6 N5 C4 0.3(5) . . . . ?
N23 O22 N21 O21 -178.9(4) . . . . ?
N23 O22 N21 C33 0.2(4) . . . . ?
N1 O2 N3 C4 -0.3(4) . . . . ?
O26 N26 C27 C28 3.0(5) . . . . ?
N25 N26 C27 C28 -176.1(3) . . . . ?
O26 N26 C27 C32 -179.4(3) . . . . ?
N25 N26 C27 C32 1.5(5) . . . . ?
C11 C12 C7 C8 -0.4(5) . . . . ?
C13 C12 C7 C8 -178.6(3) . . . . ?
C11 C12 C7 N6 179.5(3) . . . . ?
C13 C12 C7 N6 1.3(4) . . . . ?
O6 N6 C7 C8 -2.2(5) . . . . ?
N5 N6 C7 C8 177.8(4) . . . . ?
O6 N6 C7 C12 177.9(3) . . . . ?
N5 N6 C7 C12 -2.1(5) . . . . ?
C32 C27 C28 C29 -1.1(5) . . . . ?
N26 C27 C28 C29 176.5(3) . . . . ?
O1 N1 C13 C4 180.0(4) . . . . ?
O2 N1 C13 C4 0.2(4) . . . . ?
O1 N1 C13 C12 4.9(7) . . . . ?
O2 N1 C13 C12 -174.9(3) . . . . ?
C11 C12 C13 N1 -2.6(6) . . . . ?
C7 C12 C13 N1 175.5(4) . . . . ?
C11 C12 C13 C4 -177.1(3) . . . . ?
C7 C12 C13 C4 1.0(5) . . . . ?
C28 C27 C32 C31 -0.1(5) . . . . ?
N26 C27 C32 C31 -177.6(3) . . . . ?
C28 C27 C32 C33 -179.8(3) . . . . ?
N26 C27 C32 C33 2.8(4) . . . . ?
O21 N21 C33 C24 178.3(4) . . . . ?
O22 N21 C33 C24 -0.6(4) . . . . ?
O21 N21 C33 C32 1.1(7) . . . . ?
O22 N21 C33 C32 -177.8(3) . . . . ?
C31 C32 C33 N21 -6.4(6) . . . . ?
C27 C32 C33 N21 173.2(3) . . . . ?
C31 C32 C33 C24 176.6(3) . . . . ?
C27 C32 C33 C24 -3.7(5) . . . . ?
O2 N3 C4 N5 178.8(3) . . . . ?
O2 N3 C4 C13 0.5(4) . . . . ?
N6 N5 C4 N3 -175.9(4) . . . . ?
N6 N5 C4 C13 2.2(6) . . . . ?
N1 C13 C4 N3 -0.5(4) . . . . ?
C12 C13 C4 N3 175.3(3) . . . . ?
N1 C13 C4 N5 -178.7(4) . . . . ?
C12 C13 C4 N5 -2.9(6) . . . . ?
C27 C28 C29 C30 1.0(5) . . . . ?
C27 C28 C29 N29 -175.3(3) . . . . ?
O30 N29 C29 C28 165.5(3) . . . . ?
O29 N29 C29 C28 -14.1(5) . . . . ?
O30 N29 C29 C30 -11.0(5) . . . . ?
O29 N29 C29 C30 169.4(3) . . . . ?
C27 C32 C31 C30 1.4(5) . . . . ?
C33 C32 C31 C30 -179.0(3) . . . . ?
O10 N9 C9 C8 176.3(4) . . . . ?
O9 N9 C9 C8 -3.0(6) . . . . ?
O10 N9 C9 C10 -2.5(6) . . . . ?
O9 N9 C9 C10 178.3(4) . . . . ?
O26 N26 N25 C24 176.5(3) . . . . ?
C27 N26 N25 C24 -4.5(6) . . . . ?
C10 C9 C8 C7 -1.4(6) . . . . ?
N9 C9 C8 C7 179.8(3) . . . . ?
C12 C7 C8 C9 1.0(5) . . . . ?
N6 C7 C8 C9 -178.9(3) . . . . ?
C28 C29 C30 C31 0.2(5) . . . . ?
N29 C29 C30 C31 176.6(3) . . . . ?
C32 C31 C30 C29 -1.4(5) . . . . ?
C7 C12 C11 C10 0.1(5) . . . . ?
C13 C12 C11 C10 178.1(4) . . . . ?
C12 C11 C10 C9 -0.4(6) . . . . ?
C8 C9 C10 C11 1.2(6) . . . . ?
N9 C9 C10 C11 179.9(4) . . . . ?
N26 N25 C24 N23 -174.1(4) . . . . ?
N26 N25 C24 C33 3.4(6) . . . . ?
N21 C33 C24 N23 0.8(5) . . . . ?
C32 C33 C24 N23 178.4(4) . . . . ?
N21 C33 C24 N25 -176.9(4) . . . . ?
C32 C33 C24 N25 0.7(6) . . . . ?
N25 C24 N23 O22 177.1(4) . . . . ?
C33 C24 N23 O22 -0.7(5) . . . . ?
N21 O22 N23 C24 0.3(5) . . . . ?
N53A C54A C55A N41A 3(2) . . . . ?
C50A C54A C55A N41A -175.8(10) . . . . ?
N53A C54A C55A C44A 178.2(12) . . . . ?
C50A C54A C55A C44A -0.4(17) . . . . ?
O46A N46A C45A C49A -177.5(15) . . . . ?
O47A N46A C45A C49A 2.0(15) . . . . ?
O46A N46A C45A C44A 3(3) . . . . ?
O47A N46A C45A C44A -177.5(13) . . . . ?
N41A C55A C44A N43A -1.4(12) . . . . ?
C54A C55A C44A N43A -177.6(10) . . . . ?
N41A C55A C44A C45A 177.7(10) . . . . ?
C54A C55A C44A C45A 1.5(17) . . . . ?
N46A C45A C44A N43A -4(2) . . . . ?
C49A C45A C44A N43A 176.4(11) . . . . ?
N46A C45A C44A C55A 177.0(13) . . . . ?
C49A C45A C44A C55A -2.4(18) . . . . ?
O51A N51A C50A C54A -178.8(13) . . . . ?
O52A N51A C50A C54A -1.7(13) . . . . ?
O51A N51A C50A C49A 2(2) . . . . ?
O52A N51A C50A C49A 179.3(10) . . . . ?
N53A C54A C50A N51A 2.3(14) . . . . ?
C55A C54A C50A N51A -179.0(10) . . . . ?
N53A C54A C50A C49A -178.6(9) . . . . ?
C55A C54A C50A C49A 0.1(15) . . . . ?
N46A C45A C49A N48A -0.6(15) . . . . ?
C44A C45A C49A N48A 178.9(11) . . . . ?
N46A C45A C49A C50A -177.3(10) . . . . ?
C44A C45A C49A C50A 2.2(17) . . . . ?
N51A C50A C49A N48A 1.9(16) . . . . ?
C54A C50A C49A N48A -177.0(10) . . . . ?
N51A C50A C49A C45A 177.8(12) . . . . ?
C54A C50A C49A C45A -1.1(14) . . . . ?
O46A N46A O47A N48A 177.2(11) . . . . ?
C45A N46A O47A N48A -2.4(13) . . . . ?
C55A C54A N53A O52A 179.8(13) . . . . ?
C50A C54A N53A O52A -1.7(13) . . . . ?
C44A C55A N41A O41A -178.0(8) . . . . ?
C54A C55A N41A O41A -2.0(17) . . . . ?
C44A C55A N41A O42A 1.3(11) . . . . ?
C54A C55A N41A O42A 177.3(11) . . . . ?
N43A O42A N41A O41A 178.5(7) . . . . ?
N43A O42A N41A C55A -0.9(10) . . . . ?
C55A C44A N43A O42A 0.8(11) . . . . ?
C45A C44A N43A O42A -178.1(13) . . . . ?
N41A O42A N43A C44A 0.1(10) . . . . ?
C45A C49A N48A O47A -0.8(11) . . . . ?
C50A C49A N48A O47A 175.3(8) . . . . ?
N46A O47A N48A C49A 2.1(11) . . . . ?
O51A N51A O52A N53A 178.1(12) . . . . ?
C50A N51A O52A N53A 0.7(16) . . . . ?
C54A N53A O52A N51A 0.5(15) . . . . ?
N53B C54B C55B N41B 4(6) . . . . ?
C50B C54B C55B N41B -180(3) . . . . ?
N53B C54B C55B C44B -177(3) . . . . ?
C50B C54B C55B C44B -1(5) . . . . ?
O46B N46B C45B C49B -168(3) . . . . ?
O47B N46B C45B C49B 0(3) . . . . ?
O46B N46B C45B C44B 14(4) . . . . ?
O47B N46B C45B C44B -178(2) . . . . ?
N41B C55B C44B N43B -3(4) . . . . ?
C54B C55B C44B N43B 178(3) . . . . ?
N41B C55B C44B C45B -179(2) . . . . ?
C54B C55B C44B C45B 1(4) . . . . ?
N46B C45B C44B N43B 2(4) . . . . ?
C49B C45B C44B N43B -176(4) . . . . ?
N46B C45B C44B C55B 177(2) . . . . ?
C49B C45B C44B C55B -1(4) . . . . ?
O51B N51B C50B C54B -178(4) . . . . ?
O52B N51B C50B C54B 1(3) . . . . ?
O51B N51B C50B C49B 3(6) . . . . ?
O52B N51B C50B C49B -178(4) . . . . ?
N53B C54B C50B N51B -4(4) . . . . ?
C55B C54B C50B N51B -180(3) . . . . ?
N53B C54B C50B C49B 175(3) . . . . ?
C55B C54B C50B C49B -1(5) . . . . ?
N46B C45B C49B N48B 1(5) . . . . ?
C44B C45B C49B N48B 179(3) . . . . ?
N46B C45B C49B C50B -179(3) . . . . ?
C44B C45B C49B C50B -1(5) . . . . ?
N51B C50B C49B N48B 1(8) . . . . ?
C54B C50B C49B N48B -178(5) . . . . ?
N51B C50B C49B C45B -180(3) . . . . ?
C54B C50B C49B C45B 1(6) . . . . ?
O46B N46B O47B N48B 170(3) . . . . ?
C45B N46B O47B N48B -1(3) . . . . ?
C55B C54B N53B O52B 179(4) . . . . ?
C50B C54B N53B O52B 4(3) . . . . ?
C44B C55B N41B O41B 174(3) . . . . ?
C54B C55B N41B O41B -7(6) . . . . ?
C44B C55B N41B O42B 0(3) . . . . ?
C54B C55B N41B O42B 179(3) . . . . ?
N43B O42B N41B O41B -172(3) . . . . ?
N43B O42B N41B C55B 3(3) . . . . ?
C55B C44B N43B O42B 4(3) . . . . ?
C45B C44B N43B O42B -180(2) . . . . ?
N41B O42B N43B C44B -5(3) . . . . ?
C45B C49B N48B O47B -1(5) . . . . ?
C50B C49B N48B O47B 178(4) . . . . ?
N46B O47B N48B C49B 1(4) . . . . ?
O51B N51B O52B N53B -180(3) . . . . ?
C50B N51B O52B N53B 1(4) . . . . ?
C54B N53B O52B N51B -3(4) . . . . ?
N53C C54C C55C N41C -1(6) . . . . ?
C50C C54C C55C N41C 179(3) . . . . ?
N53C C54C C55C C44C 179(3) . . . . ?
C50C C54C C55C C44C -1(5) . . . . ?
O46C N46C C45C C49C -173(4) . . . . ?
O47C N46C C45C C49C -1(3) . . . . ?
O46C N46C C45C C44C 8(6) . . . . ?
O47C N46C C45C C44C 180(3) . . . . ?
N41C C55C C44C N43C -1(4) . . . . ?
C54C C55C C44C N43C 179(3) . . . . ?
N41C C55C C44C C45C -178(3) . . . . ?
C54C C55C C44C C45C 2(5) . . . . ?
N46C C45C C44C N43C 0(6) . . . . ?
C49C C45C C44C N43C -179(3) . . . . ?
N46C C45C C44C C55C 176(3) . . . . ?
C49C C45C C44C C55C -3(5) . . . . ?
O51C N51C C50C C54C -179(4) . . . . ?
O52C N51C C50C C54C -1(3) . . . . ?
O51C N51C C50C C49C 0(6) . . . . ?
O52C N51C C50C C49C 178(3) . . . . ?
N53C C54C C50C N51C -1(3) . . . . ?
C55C C54C C50C N51C 179(3) . . . . ?
N53C C54C C50C C49C 180(2) . . . . ?
C55C C54C C50C C49C 0(4) . . . . ?
N46C C45C C49C N48C 1(3) . . . . ?
C44C C45C C49C N48C -180(3) . . . . ?
N46C C45C C49C C50C -177(2) . . . . ?
C44C C45C C49C C50C 2(4) . . . . ?
N51C C50C C49C N48C 2(4) . . . . ?
C54C C50C C49C N48C -178(2) . . . . ?
N51C C50C C49C C45C -180(3) . . . . ?
C54C C50C C49C C45C -1(4) . . . . ?
O46C N46C O47C N48C 174(3) . . . . ?
C45C N46C O47C N48C 1(3) . . . . ?
C55C C54C N53C O52C -178(3) . . . . ?
C50C C54C N53C O52C 2(3) . . . . ?
C44C C55C N41C O41C -179(4) . . . . ?
C54C C55C N41C O41C 1(6) . . . . ?
C44C C55C N41C O42C 1(3) . . . . ?
C54C C55C N41C O42C -179(3) . . . . ?
N43C O42C N41C O41C 179(3) . . . . ?
N43C O42C N41C C55C -1(3) . . . . ?
C55C C44C N43C O42C 0(4) . . . . ?
C45C C44C N43C O42C 176(3) . . . . ?
N41C O42C N43C C44C 1(3) . . . . ?
C45C C49C N48C O47C 0(2) . . . . ?
C50C C49C N48C O47C 177(2) . . . . ?
N46C O47C N48C C49C 0(2) . . . . ?
O51C N51C O52C N53C -179(3) . . . . ?
C50C N51C O52C N53C 3(4) . . . . ?
C54C N53C O52C N51C -3(3) . . . . ?
